data_9016281
loop_
_publ_author_name
'Zaharko, O.'
'Schobinger-Papamantellos P'
'Ritter, C.'
'Rodriguez-Carvajal J'
'Buschow, K.'

_publ_section_title
;
 Influence of thermal history on crystal structure, microstructure and
 magnetic properties of Tb Fe6 Ge6 (II)
 _cod_database_code 1006167
;
_journal_name_full 'Journal of Magnetism and Magnetic Materials'
_journal_page_first 293
_journal_page_last 308
_journal_paper_doi 10.1016/S0304-8853(98)00148-6
_journal_volume 187
_journal_year 1998
_chemical_formula_sum 'Fe3 Ge3 Tb0.5'
_space_group_IT_number 63
_symmetry_space_group_name_Hall '-C 2c 2'
_symmetry_space_group_name_H-M 'C m c m'
_cell_angle_alpha 90
_cell_angle_beta 90
_cell_angle_gamma 90
_cell_length_a 8.1293
_cell_length_b 17.73192
_cell_length_c 5.11877
_cell_formula_units_Z 8
_cell_volume 737.861
_database_code_amcsd 0013068
_exptl_crystal_density_diffrn 8.369
_cod_duplicate_entry 1006167
_cod_original_formula_sum 'Tb.5 Ge3 Fe3'
_cod_database_code 9016281
_amcsd_formula_title 'Fe6 Ge6 Tb'

loop_
_space_group_symop_operation_xyz
x,y,z
1/2+x,1/2+y,z
x,-y,1/2+z
1/2+x,1/2-y,1/2+z
-x,y,1/2-z
1/2-x,1/2+y,1/2-z
-x,y,z
1/2-x,1/2+y,z
x,-y,-z
1/2+x,1/2-y,-z
x,y,1/2-z
1/2+x,1/2+y,1/2-z
-x,-y,1/2+z
1/2-x,1/2-y,1/2+z
-x,-y,-z
1/2-x,1/2-y,-z

loop_
_atom_site_label
_atom_site_fract_x
_atom_site_fract_y
_atom_site_fract_z
_atom_site_occupancy
Tb1 0.00000 0.12200 0.25000 0.89000
Tb2 0.50000 0.12800 0.25000 0.11000
Ge1 0.00000 0.03900 0.75000 1.00000
Ge2 0.50000 0.04400 0.75000 1.00000
Ge3 0.00000 0.20800 0.75000 1.00000
Ge4 0.50000 0.20270 0.75000 1.00000
Ge5 0.34750 0.12570 0.25000 0.89000
Ge6 0.84750 0.12430 0.25000 0.11000
Fe1 0.25000 0.25000 0.00000 1.00000
Fe2 0.25090 0.00000 0.00000 1.00000
Fe3 0.25090 0.12330 0.75000 1.00000

loop_
_cod_related_entry_id
_cod_related_entry_database
_cod_related_entry_code
1 AMCSD 0013068
